data_2311643
loop_
_publ_author_name
'Panini, Piyush'
'Venugopala, K. N.'
'Odhav, Bharti'
'Chopra, Deepak'

_publ_section_title
;
 Polymorphism in two biologically active dihydropyrimidinium hydrochloride
 derivatives: quantitative inputs towards the energetics associated with
 crystal packing.
;
_journal_issue 'Pt 4'
_journal_name_full 'Acta crystallographica Section B, Structural science, crystal engineering and materials'
_journal_page_first 681
_journal_page_last 696
_journal_paper_doi 10.1107/S2052520614006209
_journal_volume 70
_journal_year 2014
_chemical_formula_moiety
;
C19 H18 Br Cl N3 O2, Cl, H2 O
;
_chemical_formula_sum 'C19 H20 Br Cl2 N3 O3'
_chemical_formula_weight 489.19
_space_group_IT_number 14
_space_group_name_Hall '-P 2ybc'
_space_group_name_H-M_alt 'P 1 21/c 1'
_symmetry_cell_setting monoclinic
_symmetry_space_group_name_Hall '-P 2ybc'
_symmetry_space_group_name_H-M 'P 1 21/c 1'
_atom_sites_solution_hydrogens geom
_atom_sites_solution_primary direct
_atom_sites_solution_secondary difmap
_audit_creation_method SHELXL-97
_cell_angle_alpha 90.00
_cell_angle_beta 92.203(2)
_cell_angle_gamma 90.00
_cell_formula_units_Z 4
_cell_length_a 14.8702(11)
_cell_length_b 8.0910(5)
_cell_length_c 17.7304(13)
_cell_measurement_reflns_used 18016
_cell_measurement_temperature 100(2)
_cell_measurement_theta_max 28.34
_cell_measurement_theta_min 2.30
_cell_volume 2131.7(3)
_computing_structure_refinement 'SHELXL-97 (Sheldrick, 1997)'
_computing_structure_solution 'SHELXS-97 (Sheldrick, 1990)'
_diffrn_ambient_temperature 100(2)
_diffrn_measured_fraction_theta_full 0.996
_diffrn_measured_fraction_theta_max 0.996
_diffrn_measurement_device_type 'Bruker KAPPA APEX II DUO'
_diffrn_radiation_monochromator graphite
_diffrn_radiation_source 'fine-focus sealed tube'
_diffrn_radiation_type MoK\a
_diffrn_radiation_wavelength 0.71073
_diffrn_reflns_av_R_equivalents 0.0447
_diffrn_reflns_av_sigmaI/netI 0.0467
_diffrn_reflns_limit_h_max 19
_diffrn_reflns_limit_h_min -19
_diffrn_reflns_limit_k_max 7
_diffrn_reflns_limit_k_min -10
_diffrn_reflns_limit_l_max 23
_diffrn_reflns_limit_l_min -23
_diffrn_reflns_number 18022
_diffrn_reflns_theta_full 28.34
_diffrn_reflns_theta_max 28.34
_diffrn_reflns_theta_min 2.30
_exptl_absorpt_coefficient_mu 2.204
_exptl_absorpt_correction_T_max 0.8978
_exptl_absorpt_correction_T_min 0.6547
_exptl_absorpt_correction_type multi-scan
_exptl_absorpt_process_details SADABS
_exptl_crystal_colour colourless
_exptl_crystal_density_diffrn 1.524
_exptl_crystal_density_method 'not measured'
_exptl_crystal_description block
_exptl_crystal_F_000 992
_exptl_crystal_size_max 0.21
_exptl_crystal_size_mid 0.07
_exptl_crystal_size_min 0.05
_refine_diff_density_max 0.517
_refine_diff_density_min -0.544
_refine_ls_extinction_method none
_refine_ls_goodness_of_fit_ref 1.015
_refine_ls_hydrogen_treatment mixed
_refine_ls_matrix_type full
_refine_ls_number_parameters 275
_refine_ls_number_reflns 5301
_refine_ls_number_restraints 1
_refine_ls_restrained_S_all 1.015
_refine_ls_R_factor_all 0.0642
_refine_ls_R_factor_gt 0.0362
_refine_ls_shift/su_max 0.001
_refine_ls_shift/su_mean 0.000
_refine_ls_structure_factor_coef Fsqd
_refine_ls_weighting_details 'calc w=1/[\s^2^(Fo^2^)+(0.0316P)^2^+0.4954P] where P=(Fo^2^+2Fc^2^)/3'
_refine_ls_weighting_scheme calc
_refine_ls_wR_factor_gt 0.0744
_refine_ls_wR_factor_ref 0.0830
_reflns_number_gt 3720
_reflns_number_total 5301
_reflns_threshold_expression >2sigma(I)
_cod_data_source_file gw5030sup1.cif
_cod_data_source_block B
_cod_original_sg_symbol_H-M 'P 21/c'
_cod_database_code 2311643

loop_
_symmetry_equiv_pos_as_xyz
'x, y, z'
'-x, y+1/2, -z+1/2'
'-x, -y, -z'
'x, -y-1/2, z-1/2'

loop_
_atom_site_type_symbol
_atom_site_label
_atom_site_fract_x
_atom_site_fract_y
_atom_site_fract_z
_atom_site_U_iso_or_equiv
_atom_site_adp_type
_atom_site_calc_flag
_atom_site_refinement_flags
_atom_site_occupancy
_atom_site_symmetry_multiplicity
Br Br1 0.773951(16) 0.63297(3) 0.147297(16) 0.04251(9) Uani d . 1 1
Cl Cl1 0.06227(5) 0.19129(10) -0.00064(5) 0.0590(2) Uani d . 1 1
Cl Cl2 0.40260(5) 0.88638(9) 0.09162(4) 0.0564(2) Uani d . 1 1
O O1 0.09635(11) 0.8498(2) 0.22248(10) 0.0427(4) Uani d . 1 1
O O2 0.07413(11) 0.7885(2) 0.34379(11) 0.0480(5) Uani d . 1 1
O O3 0.39984(16) 0.3636(2) 0.45714(12) 0.0473(5) Uani d . 1 1
H H3A 0.399(2) 0.420(4) 0.4933(19) 0.064(11) Uiso d . 1 1
H H3B 0.462(3) 0.357(4) 0.444(2) 0.085(12) Uiso d . 1 1
N N1 0.34522(12) 0.6485(2) 0.21693(11) 0.0289(4) Uani d . 1 1
H H1 0.3761(16) 0.678(3) 0.1830(14) 0.032(7) Uiso d . 1 1
N N2 0.33261(13) 0.5433(2) 0.33589(11) 0.0298(4) Uani d . 1 1
H H2 0.3577(17) 0.487(3) 0.3710(15) 0.043(8) Uiso d . 1 1
N N3 0.46614(13) 0.5114(2) 0.27450(11) 0.0325(4) Uani d D 1 1
H H3 0.4917(16) 0.489(3) 0.3157(11) 0.048(8) Uiso d D 1 1
C C1 0.01085(18) 0.9361(4) 0.22017(19) 0.0601(8) Uani d . 1 1
H H1A -0.0368 0.8588 0.2281 0.090 Uiso calc R 1 1
H H1B 0.0014 0.9880 0.1718 0.090 Uiso calc R 1 1
H H1C 0.0113 1.0188 0.2590 0.090 Uiso calc R 1 1
C C2 0.12018(15) 0.7798(3) 0.28921(15) 0.0340(5) Uani d . 1 1
C C3 0.20736(14) 0.6928(3) 0.28405(13) 0.0288(5) Uani d . 1 1
C C4 0.24858(15) 0.6200(3) 0.34420(13) 0.0293(5) Uani d . 1 1
C C5 0.21731(17) 0.6084(3) 0.42329(14) 0.0416(6) Uani d . 1 1
H H5A 0.1580 0.6547 0.4255 0.062 Uiso calc R 1 1
H H5B 0.2579 0.6685 0.4566 0.062 Uiso calc R 1 1
H H5C 0.2160 0.4946 0.4385 0.062 Uiso calc R 1 1
C C6 0.24859(14) 0.6864(3) 0.20716(13) 0.0284(5) Uani d . 1 1
H H6 0.2426 0.7962 0.1842 0.034 Uiso calc R 1 1
C C7 0.20316(14) 0.5618(3) 0.15361(13) 0.0291(5) Uani d . 1 1
C C8 0.20346(16) 0.3944(3) 0.17155(15) 0.0375(6) Uani d . 1 1
H H8 0.2322 0.3586 0.2161 0.045 Uiso calc R 1 1
C C9 0.16120(17) 0.2801(3) 0.12362(16) 0.0436(6) Uani d . 1 1
H H9 0.1616 0.1683 0.1358 0.052 Uiso calc R 1 1
C C10 0.11888(16) 0.3347(3) 0.05803(15) 0.0397(6) Uani d . 1 1
C C11 0.11840(16) 0.5000(3) 0.03763(14) 0.0405(6) Uani d . 1 1
H H11 0.0907 0.5348 -0.0075 0.049 Uiso calc R 1 1
C C12 0.16061(16) 0.6124(3) 0.08669(13) 0.0350(5) Uani d . 1 1
H H12 0.1602 0.7241 0.0743 0.042 Uiso calc R 1 1
C C13 0.38142(14) 0.5682(3) 0.27474(12) 0.0267(5) Uani d . 1 1
C C14 0.51794(15) 0.4971(3) 0.20867(13) 0.0286(5) Uani d . 1 1
C C15 0.60471(14) 0.5620(3) 0.21006(13) 0.0296(5) Uani d . 1 1
H H15 0.6279 0.6167 0.2526 0.036 Uiso calc R 1 1
C C16 0.65579(15) 0.5436(3) 0.14707(13) 0.0308(5) Uani d . 1 1
C C17 0.62269(17) 0.4628(3) 0.08294(14) 0.0387(6) Uani d . 1 1
H H17 0.6575 0.4530 0.0407 0.046 Uiso calc R 1 1
C C18 0.53701(18) 0.3972(3) 0.08290(14) 0.0403(6) Uani d . 1 1
H H18 0.5144 0.3408 0.0406 0.048 Uiso calc R 1 1
C C19 0.48427(16) 0.4141(3) 0.14507(14) 0.0351(5) Uani d . 1 1
H H19 0.4265 0.3701 0.1443 0.042 Uiso calc R 1 1

loop_
_atom_site_aniso_label
_atom_site_aniso_U_11
_atom_site_aniso_U_22
_atom_site_aniso_U_33
_atom_site_aniso_U_12
_atom_site_aniso_U_13
_atom_site_aniso_U_23
Br1 0.03396(13) 0.03986(15) 0.05443(18) 0.00419(11) 0.01104(11) 0.00159(12)
Cl1 0.0429(4) 0.0667(5) 0.0672(5) -0.0056(3) 0.0012(3) -0.0376(4)
Cl2 0.0544(4) 0.0838(5) 0.0300(3) -0.0335(4) -0.0096(3) 0.0209(3)
O1 0.0329(9) 0.0445(10) 0.0506(11) 0.0123(8) 0.0002(8) -0.0004(8)
O2 0.0362(9) 0.0518(11) 0.0571(12) 0.0027(8) 0.0166(9) 0.0002(9)
O3 0.0665(14) 0.0398(11) 0.0348(11) 0.0051(10) -0.0069(10) -0.0046(9)
N1 0.0236(9) 0.0345(11) 0.0287(11) -0.0040(8) 0.0039(8) 0.0074(9)
N2 0.0306(10) 0.0324(11) 0.0261(11) -0.0024(8) 0.0000(8) 0.0042(8)
N3 0.0290(10) 0.0414(12) 0.0267(11) 0.0029(8) -0.0038(9) 0.0031(9)
C1 0.0412(15) 0.0596(18) 0.080(2) 0.0218(14) 0.0036(15) 0.0065(17)
C2 0.0280(11) 0.0263(12) 0.0479(16) -0.0070(9) 0.0022(11) -0.0064(11)
C3 0.0275(11) 0.0248(11) 0.0343(13) -0.0064(9) 0.0037(10) -0.0023(9)
C4 0.0293(11) 0.0252(11) 0.0336(13) -0.0068(9) 0.0050(10) -0.0060(10)
C5 0.0424(14) 0.0482(15) 0.0346(14) -0.0055(12) 0.0083(11) -0.0037(11)
C6 0.0233(10) 0.0281(11) 0.0335(13) -0.0007(9) 0.0002(9) 0.0047(9)
C7 0.0234(10) 0.0311(11) 0.0331(13) -0.0013(9) 0.0062(9) 0.0004(10)
C8 0.0369(13) 0.0341(13) 0.0411(14) -0.0041(10) -0.0037(11) 0.0032(11)
C9 0.0402(14) 0.0333(14) 0.0575(18) -0.0049(11) 0.0026(13) -0.0052(12)
C10 0.0277(12) 0.0484(16) 0.0433(15) -0.0036(11) 0.0059(11) -0.0184(12)
C11 0.0346(13) 0.0529(16) 0.0337(14) 0.0045(12) -0.0015(11) -0.0076(12)
C12 0.0355(12) 0.0371(13) 0.0324(13) 0.0026(10) -0.0002(10) 0.0035(10)
C13 0.0274(11) 0.0254(11) 0.0272(12) -0.0046(9) -0.0011(9) 0.0005(9)
C14 0.0305(11) 0.0284(11) 0.0268(12) 0.0059(9) -0.0003(9) 0.0018(9)
C15 0.0302(11) 0.0284(11) 0.0299(12) 0.0058(9) -0.0039(10) -0.0034(9)
C16 0.0311(11) 0.0250(11) 0.0361(13) 0.0061(9) 0.0006(10) 0.0040(10)
C17 0.0498(15) 0.0348(13) 0.0319(14) 0.0131(11) 0.0049(12) -0.0010(10)
C18 0.0530(16) 0.0352(14) 0.0322(14) 0.0058(11) -0.0067(12) -0.0080(10)
C19 0.0351(12) 0.0318(12) 0.0379(14) -0.0017(10) -0.0063(11) -0.0024(10)

loop_
_atom_type_symbol
_atom_type_description
_atom_type_scat_dispersion_real
_atom_type_scat_dispersion_imag
_atom_type_scat_source
C C 0.0033 0.0016 'International Tables Vol C Tables 4.2.6.8 and 6.1.1.4'
H H 0.0000 0.0000 'International Tables Vol C Tables 4.2.6.8 and 6.1.1.4'
N N 0.0061 0.0033 'International Tables Vol C Tables 4.2.6.8 and 6.1.1.4'
O O 0.0106 0.0060 'International Tables Vol C Tables 4.2.6.8 and 6.1.1.4'
Cl Cl 0.1484 0.1585 'International Tables Vol C Tables 4.2.6.8 and 6.1.1.4'
Br Br -0.2901 2.4595 'International Tables Vol C Tables 4.2.6.8 and 6.1.1.4'

loop_
_geom_angle_atom_site_label_1
_geom_angle_atom_site_label_2
_geom_angle_atom_site_label_3
_geom_angle
C2 O1 C1 115.4(2)
H3A O3 H3B 106(3)
C13 N1 C6 124.34(19)
C13 N1 H1 120.1(17)
C6 N1 H1 115.6(17)
C13 N2 C4 121.8(2)
C13 N2 H2 116.0(18)
C4 N2 H2 121.9(18)
C13 N3 C14 124.52(19)
C13 N3 H3 118.1(19)
C14 N3 H3 117.3(19)
O1 C1 H1A 109.5
O1 C1 H1B 109.5
H1A C1 H1B 109.5
O1 C1 H1C 109.5
H1A C1 H1C 109.5
H1B C1 H1C 109.5
O2 C2 O1 122.7(2)
O2 C2 C3 127.0(2)
O1 C2 C3 110.3(2)
C4 C3 C2 122.2(2)
C4 C3 C6 120.7(2)
C2 C3 C6 117.2(2)
C3 C4 N2 119.3(2)
C3 C4 C5 128.4(2)
N2 C4 C5 112.3(2)
C4 C5 H5A 109.5
C4 C5 H5B 109.5
H5A C5 H5B 109.5
C4 C5 H5C 109.5
H5A C5 H5C 109.5
H5B C5 H5C 109.5
N1 C6 C3 109.13(18)
N1 C6 C7 110.03(17)
C3 C6 C7 113.43(17)
N1 C6 H6 108.0
C3 C6 H6 108.0
C7 C6 H6 108.0
C12 C7 C8 118.8(2)
C12 C7 C6 121.0(2)
C8 C7 C6 120.3(2)
C9 C8 C7 120.7(2)
C9 C8 H8 119.7
C7 C8 H8 119.7
C10 C9 C8 119.1(2)
C10 C9 H9 120.5
C8 C9 H9 120.5
C9 C10 C11 121.9(2)
C9 C10 Cl1 118.9(2)
C11 C10 Cl1 119.1(2)
C10 C11 C12 118.0(2)
C10 C11 H11 121.0
C12 C11 H11 121.0
C7 C12 C11 121.5(2)
C7 C12 H12 119.2
C11 C12 H12 119.2
N1 C13 N3 121.6(2)
N1 C13 N2 119.2(2)
N3 C13 N2 119.2(2)
C19 C14 C15 120.1(2)
C19 C14 N3 120.9(2)
C15 C14 N3 118.9(2)
C16 C15 C14 118.9(2)
C16 C15 H15 120.6
C14 C15 H15 120.6
C15 C16 C17 121.6(2)
C15 C16 Br1 119.61(17)
C17 C16 Br1 118.73(18)
C18 C17 C16 118.7(2)
C18 C17 H17 120.6
C16 C17 H17 120.6
C17 C18 C19 120.8(2)
C17 C18 H18 119.6
C19 C18 H18 119.6
C18 C19 C14 119.8(2)
C18 C19 H19 120.1
C14 C19 H19 120.1

loop_
_geom_bond_atom_site_label_1
_geom_bond_atom_site_label_2
_geom_bond_distance
Br1 C16 1.900(2)
Cl1 C10 1.752(2)
O1 C2 1.347(3)
O1 C1 1.450(3)
O2 C2 1.209(3)
O3 H3A 0.79(3)
O3 H3B 0.96(4)
N1 C13 1.312(3)
N1 C6 1.473(3)
N1 H1 0.81(2)
N2 C13 1.343(3)
N2 C4 1.408(3)
N2 H2 0.85(3)
N3 C13 1.341(3)
N3 C14 1.428(3)
N3 H3 0.831(16)
C1 H1A 0.9600
C1 H1B 0.9600
C1 H1C 0.9600
C2 C3 1.481(3)
C3 C4 1.345(3)
C3 C6 1.517(3)
C4 C5 1.497(3)
C5 H5A 0.9600
C5 H5B 0.9600
C5 H5C 0.9600
C6 C7 1.525(3)
C6 H6 0.9800
C7 C12 1.385(3)
C7 C8 1.391(3)
C8 C9 1.390(3)
C8 H8 0.9300
C9 C10 1.374(4)
C9 H9 0.9300
C10 C11 1.386(4)
C11 C12 1.391(3)
C11 H11 0.9300
C12 H12 0.9300
C14 C19 1.389(3)
C14 C15 1.392(3)
C15 C16 1.383(3)
C15 H15 0.9300
C16 C17 1.385(3)
C17 C18 1.380(4)
C17 H17 0.9300
C18 C19 1.384(4)
C18 H18 0.9300
C19 H19 0.9300

loop_
_geom_torsion_atom_site_label_1
_geom_torsion_atom_site_label_2
_geom_torsion_atom_site_label_3
_geom_torsion_atom_site_label_4
_geom_torsion
C1 O1 C2 O2 -0.4(3)
C1 O1 C2 C3 178.8(2)
O2 C2 C3 C4 -4.5(4)
O1 C2 C3 C4 176.33(19)
O2 C2 C3 C6 174.6(2)
O1 C2 C3 C6 -4.5(3)
C2 C3 C4 N2 -178.26(18)
C6 C3 C4 N2 2.6(3)
C2 C3 C4 C5 1.2(3)
C6 C3 C4 C5 -177.8(2)
C13 N2 C4 C3 13.7(3)
C13 N2 C4 C5 -165.9(2)
C13 N1 C6 C3 25.8(3)
C13 N1 C6 C7 -99.3(2)
C4 C3 C6 N1 -20.0(3)
C2 C3 C6 N1 160.91(18)
C4 C3 C6 C7 103.1(2)
C2 C3 C6 C7 -76.0(2)
N1 C6 C7 C12 -119.6(2)
C3 C6 C7 C12 117.9(2)
N1 C6 C7 C8 60.8(3)
C3 C6 C7 C8 -61.8(3)
C12 C7 C8 C9 -0.6(3)
C6 C7 C8 C9 179.1(2)
C7 C8 C9 C10 0.0(4)
C8 C9 C10 C11 1.1(4)
C8 C9 C10 Cl1 -177.77(19)
C9 C10 C11 C12 -1.5(4)
Cl1 C10 C11 C12 177.36(18)
C8 C7 C12 C11 0.1(3)
C6 C7 C12 C11 -179.6(2)
C10 C11 C12 C7 0.9(3)
C6 N1 C13 N3 167.8(2)
C6 N1 C13 N2 -12.6(3)
C14 N3 C13 N1 -14.8(3)
C14 N3 C13 N2 165.6(2)
C4 N2 C13 N1 -9.0(3)
C4 N2 C13 N3 170.58(19)
C13 N3 C14 C19 -52.3(3)
C13 N3 C14 C15 130.3(2)
C19 C14 C15 C16 0.6(3)
N3 C14 C15 C16 178.05(19)
C14 C15 C16 C17 0.1(3)
C14 C15 C16 Br1 179.40(15)
C15 C16 C17 C18 -1.0(3)
Br1 C16 C17 C18 179.67(17)
C16 C17 C18 C19 1.2(3)
C17 C18 C19 C14 -0.5(3)
C15 C14 C19 C18 -0.4(3)
N3 C14 C19 C18 -177.8(2)
